data_1514897
loop_
_publ_author_name
'Descour, Camille'
'Sciarone, Timo J. J.'
'Cavallo, Dario'
'Macko, Tibor'
'Kelchtermans, Mauritz'
'Korobkov, Ilia'
'Duchateau, Robbert'

_publ_section_title
;
 Exploration of the effect of 2,6-(t-Bu)2-4-Me-C6H2OH (BHT) in chain
 shuttling polymerization
;
_journal_issue 17
_journal_name_full 'Polymer Chemistry'
_journal_page_first 4718
_journal_paper_doi 10.1039/c3py00506b
_journal_volume 4
_journal_year 2013
_chemical_formula_sum 'C34 H56 O2 Zn2'
_chemical_formula_weight 627.53
_chemical_name_systematic
;
?
;
_space_group_IT_number 61
_symmetry_cell_setting orthorhombic
_symmetry_space_group_name_Hall '-P 2ac 2ab'
_symmetry_space_group_name_H-M 'P b c a'
_atom_sites_solution_hydrogens geom
_atom_sites_solution_primary direct
_atom_sites_solution_secondary difmap
_audit_creation_method SHELXL-97
_cell_angle_alpha 90.00
_cell_angle_beta 90.00
_cell_angle_gamma 90.00
_cell_formula_units_Z 4
_cell_length_a 17.7224(11)
_cell_length_b 9.6794(6)
_cell_length_c 19.2480(11)
_cell_measurement_reflns_used 9932
_cell_measurement_temperature 200(2)
_cell_measurement_theta_max 28.29
_cell_measurement_theta_min 3.12
_cell_volume 3301.8(3)
_computing_cell_refinement 'APEX II, Bruker (2009)'
_computing_data_collection 'APEX II, Bruker (2009)'
_computing_data_reduction 'XPREP, Bruker (2009)'
_computing_molecular_graphics 'SHELXTL, Bruker (2004)'
_computing_publication_material 'SHELXTL, Bruker (2004)'
_computing_structure_refinement 'SHELXL-97 (Sheldrick, 2008)'
_computing_structure_solution 'SHELXS-97 (Sheldrick, 2008)'
_diffrn_ambient_temperature 200(2)
_diffrn_measured_fraction_theta_full 0.985
_diffrn_measured_fraction_theta_max 0.985
_diffrn_measurement_device_type 'Bruker APEX-II CCD'
_diffrn_measurement_method '\f and \w scans'
_diffrn_radiation_monochromator graphite
_diffrn_radiation_source 'fine-focus sealed tube'
_diffrn_radiation_type MoK\a
_diffrn_radiation_wavelength 0.71073
_diffrn_reflns_av_R_equivalents 0.0319
_diffrn_reflns_av_sigmaI/netI 0.0137
_diffrn_reflns_limit_h_max 23
_diffrn_reflns_limit_h_min -23
_diffrn_reflns_limit_k_max 12
_diffrn_reflns_limit_k_min -12
_diffrn_reflns_limit_l_max 25
_diffrn_reflns_limit_l_min -25
_diffrn_reflns_number 58913
_diffrn_reflns_theta_full 28.32
_diffrn_reflns_theta_max 28.32
_diffrn_reflns_theta_min 2.41
_exptl_absorpt_coefficient_mu 1.479
_exptl_absorpt_correction_T_max 0.6410
_exptl_absorpt_correction_T_min 0.5622
_exptl_absorpt_correction_type multi-scan
_exptl_absorpt_process_details 'SADABS, Bruker (2003)'
_exptl_crystal_colour colourless
_exptl_crystal_density_diffrn 1.262
_exptl_crystal_density_method 'not measured'
_exptl_crystal_description block
_exptl_crystal_F_000 1344
_exptl_crystal_size_max 0.44
_exptl_crystal_size_mid 0.37
_exptl_crystal_size_min 0.33
_refine_diff_density_max 0.360
_refine_diff_density_min -0.345
_refine_diff_density_rms 0.056
_refine_ls_extinction_method none
_refine_ls_goodness_of_fit_ref 1.002
_refine_ls_hydrogen_treatment constr
_refine_ls_matrix_type full
_refine_ls_number_parameters 172
_refine_ls_number_reflns 4048
_refine_ls_number_restraints 0
_refine_ls_restrained_S_all 1.002
_refine_ls_R_factor_all 0.0372
_refine_ls_R_factor_gt 0.0289
_refine_ls_shift/su_max 0.001
_refine_ls_shift/su_mean 0.000
_refine_ls_structure_factor_coef Fsqd
_refine_ls_weighting_details 'calc w=1/[\s^2^(Fo^2^)+(0.0420P)^2^+2.5700P] where P=(Fo^2^+2Fc^2^)/3'
_refine_ls_weighting_scheme calc
_refine_ls_wR_factor_gt 0.0750
_refine_ls_wR_factor_ref 0.0827
_reflns_number_gt 3430
_reflns_number_total 4048
_reflns_threshold_expression >2sigma(I)
_cod_data_source_file c3py00506b.txt
_cod_data_source_block sg088a
_cod_depositor_comments
;
The following automatic conversions were performed:

'_symmetry_cell_setting' value 'Orthorhombic' changed to
'orthorhombic' according to
/usr/data/users/saulius/automatic-downloads/retrospective/RSC/lib/dictionaries/cif_core.dic
dictionary named 'cif_core.dic' version 2.4.2 from 2011-04-26.

Automatic conversion script
Id: cif_fix_values 2281 2013-09-26 08:29:07Z andrius 
;
_cod_original_sg_symbol_H-M Pbca
_cod_database_code 1514897

loop_
_symmetry_equiv_pos_as_xyz
'x, y, z'
'-x+1/2, -y, z+1/2'
'-x, y+1/2, -z+1/2'
'x+1/2, -y+1/2, -z'
'-x, -y, -z'
'x-1/2, y, -z-1/2'
'x, -y-1/2, z-1/2'
'-x-1/2, y-1/2, z'

loop_
_atom_site_label
_atom_site_type_symbol
_atom_site_fract_x
_atom_site_fract_y
_atom_site_fract_z
_atom_site_U_iso_or_equiv
_atom_site_adp_type
_atom_site_occupancy
_atom_site_symmetry_multiplicity
_atom_site_calc_flag
_atom_site_refinement_flags
Zn1 Zn 1.061121(11) 0.087808(19) 0.030372(10) 0.02550(7) Uani 1 1 d .
O1 O 0.96268(6) 0.00665(11) 0.05788(6) 0.0231(2) Uani 1 1 d .
C1 C 0.91526(9) 0.01491(16) 0.11497(8) 0.0226(3) Uani 1 1 d .
C2 C 0.86110(9) 0.12265(17) 0.11911(8) 0.0268(3) Uani 1 1 d .
C3 C 0.81145(10) 0.1221(2) 0.17522(9) 0.0332(4) Uani 1 1 d .
H3A H 0.7749 0.1937 0.1784 0.040 Uiso 1 1 calc R
C4 C 0.81288(10) 0.0224(2) 0.22643(9) 0.0360(4) Uani 1 1 d .
C5 C 0.86759(10) -0.07944(19) 0.22229(9) 0.0322(4) Uani 1 1 d .
H5A H 0.8696 -0.1475 0.2578 0.039 Uiso 1 1 calc R
C6 C 0.92001(9) -0.08634(16) 0.16810(8) 0.0252(3) Uani 1 1 d .
C7 C 0.85675(10) 0.24265(19) 0.06666(9) 0.0323(4) Uani 1 1 d .
C8 C 0.84649(12) 0.1924(2) -0.00808(10) 0.0412(4) Uani 1 1 d .
H8A H 0.8440 0.2722 -0.0394 0.062 Uiso 1 1 calc R
H8B H 0.7996 0.1392 -0.0116 0.062 Uiso 1 1 calc R
H8C H 0.8893 0.1338 -0.0211 0.062 Uiso 1 1 calc R
C9 C 0.78986(14) 0.3406(2) 0.08143(13) 0.0543(6) Uani 1 1 d .
H9A H 0.7893 0.4149 0.0469 0.081 Uiso 1 1 calc R
H9B H 0.7954 0.3804 0.1280 0.081 Uiso 1 1 calc R
H9C H 0.7425 0.2886 0.0789 0.081 Uiso 1 1 calc R
C10 C 0.92836(12) 0.33102(19) 0.07337(12) 0.0408(4) Uani 1 1 d .
H10A H 0.9261 0.4076 0.0402 0.061 Uiso 1 1 calc R
H10B H 0.9728 0.2739 0.0635 0.061 Uiso 1 1 calc R
H10C H 0.9319 0.3679 0.1207 0.061 Uiso 1 1 calc R
C11 C 0.75584(14) 0.0247(3) 0.28502(12) 0.0631(7) Uani 1 1 d .
H11A H 0.7219 0.1037 0.2790 0.095 Uiso 1 1 calc R
H11B H 0.7823 0.0330 0.3295 0.095 Uiso 1 1 calc R
H11C H 0.7265 -0.0611 0.2845 0.095 Uiso 1 1 calc R
C12 C 0.98063(10) -0.20062(17) 0.16986(9) 0.0291(3) Uani 1 1 d .
C13 C 0.97574(12) -0.2937(2) 0.10522(11) 0.0412(4) Uani 1 1 d .
H13A H 1.0148 -0.3651 0.1077 0.062 Uiso 1 1 calc R
H13B H 0.9834 -0.2377 0.0634 0.062 Uiso 1 1 calc R
H13C H 0.9259 -0.3375 0.1034 0.062 Uiso 1 1 calc R
C14 C 1.05961(10) -0.1368(2) 0.17690(10) 0.0339(4) Uani 1 1 d .
H14A H 1.0975 -0.2106 0.1780 0.051 Uiso 1 1 calc R
H14B H 1.0624 -0.0832 0.2200 0.051 Uiso 1 1 calc R
H14C H 1.0693 -0.0760 0.1372 0.051 Uiso 1 1 calc R
C15 C 0.97171(14) -0.2972(2) 0.23280(12) 0.0503(5) Uani 1 1 d .
H15A H 1.0113 -0.3678 0.2317 0.075 Uiso 1 1 calc R
H15B H 0.9221 -0.3420 0.2310 0.075 Uiso 1 1 calc R
H15C H 0.9760 -0.2434 0.2758 0.075 Uiso 1 1 calc R
C16 C 1.13860(11) 0.2013(2) 0.07411(10) 0.0371(4) Uani 1 1 d .
H16A H 1.1336 0.1911 0.1251 0.044 Uiso 1 1 calc R
H16B H 1.1885 0.1634 0.0609 0.044 Uiso 1 1 calc R
C17 C 1.13842(15) 0.3536(2) 0.05736(15) 0.0575(6) Uani 1 1 d .
H17A H 1.1797 0.3992 0.0823 0.086 Uiso 1 1 calc R
H17B H 1.0902 0.3942 0.0717 0.086 Uiso 1 1 calc R
H17C H 1.1452 0.3664 0.0072 0.086 Uiso 1 1 calc R

loop_
_atom_site_aniso_label
_atom_site_aniso_U_11
_atom_site_aniso_U_22
_atom_site_aniso_U_33
_atom_site_aniso_U_23
_atom_site_aniso_U_13
_atom_site_aniso_U_12
Zn1 0.02533(11) 0.02421(11) 0.02698(11) -0.00023(7) -0.00080(7) -0.00147(7)
O1 0.0235(5) 0.0242(5) 0.0218(5) 0.0001(4) 0.0045(4) -0.0004(4)
C1 0.0223(7) 0.0239(7) 0.0215(7) -0.0012(6) 0.0018(5) -0.0018(6)
C2 0.0252(7) 0.0290(7) 0.0261(8) -0.0008(6) 0.0013(6) 0.0017(6)
C3 0.0273(8) 0.0410(9) 0.0311(8) -0.0038(7) 0.0047(7) 0.0071(7)
C4 0.0295(8) 0.0519(11) 0.0267(8) 0.0015(8) 0.0066(7) 0.0015(8)
C5 0.0308(8) 0.0405(9) 0.0252(8) 0.0061(7) 0.0024(6) -0.0028(7)
C6 0.0247(7) 0.0261(8) 0.0248(7) 0.0008(6) -0.0007(6) -0.0039(6)
C7 0.0328(8) 0.0295(8) 0.0346(9) 0.0018(7) 0.0051(7) 0.0100(7)
C8 0.0438(11) 0.0454(10) 0.0344(9) 0.0074(8) -0.0024(8) 0.0113(9)
C9 0.0552(13) 0.0488(12) 0.0590(14) 0.0136(10) 0.0175(11) 0.0295(11)
C10 0.0485(11) 0.0234(8) 0.0505(11) 0.0024(8) 0.0055(9) 0.0009(8)
C11 0.0469(12) 0.096(2) 0.0461(12) 0.0186(13) 0.0239(11) 0.0194(13)
C12 0.0330(8) 0.0253(7) 0.0290(8) 0.0046(6) 0.0005(6) 0.0001(7)
C13 0.0499(12) 0.0275(8) 0.0461(11) -0.0046(8) -0.0078(9) 0.0031(8)
C14 0.0304(9) 0.0356(9) 0.0357(9) 0.0013(7) -0.0054(7) 0.0047(7)
C15 0.0529(13) 0.0487(12) 0.0494(12) 0.0256(10) 0.0074(10) 0.0094(10)
C16 0.0335(9) 0.0413(10) 0.0364(9) 0.0006(8) -0.0056(7) -0.0084(8)
C17 0.0515(13) 0.0418(12) 0.0790(17) -0.0062(12) -0.0174(12) -0.0138(10)

loop_
_atom_type_symbol
_atom_type_description
_atom_type_scat_dispersion_real
_atom_type_scat_dispersion_imag
_atom_type_scat_source
C C 0.0033 0.0016 'International Tables Vol C Tables 4.2.6.8 and 6.1.1.4'
H H 0.0000 0.0000 'International Tables Vol C Tables 4.2.6.8 and 6.1.1.4'
O O 0.0106 0.0060 'International Tables Vol C Tables 4.2.6.8 and 6.1.1.4'
Zn Zn 0.2839 1.4301 'International Tables Vol C Tables 4.2.6.8 and 6.1.1.4'

loop_
_geom_angle_atom_site_label_1
_geom_angle_atom_site_label_2
_geom_angle_atom_site_label_3
_geom_angle
_geom_angle_site_symmetry_1
_geom_angle_site_symmetry_3
C16 Zn1 O1 141.52(7) . 5_755
C16 Zn1 O1 136.62(7) . .
O1 Zn1 O1 81.86(5) 5_755 .
C16 Zn1 Zn1 177.38(6) . 5_755
O1 Zn1 Zn1 41.06(3) 5_755 5_755
O1 Zn1 Zn1 40.80(3) . 5_755
C1 O1 Zn1 125.41(9) . 5_755
C1 O1 Zn1 136.19(10) . .
Zn1 O1 Zn1 98.14(5) 5_755 .
O1 C1 C2 119.79(13) . .
O1 C1 C6 119.71(14) . .
C2 C1 C6 120.48(14) . .
C3 C2 C1 117.88(15) . .
C3 C2 C7 118.64(15) . .
C1 C2 C7 123.42(14) . .
C4 C3 C2 123.02(17) . .
C3 C4 C5 118.00(16) . .
C3 C4 C11 120.60(19) . .
C5 C4 C11 121.39(19) . .
C4 C5 C6 122.83(16) . .
C5 C6 C1 117.72(15) . .
C5 C6 C12 118.72(14) . .
C1 C6 C12 123.55(14) . .
C8 C7 C10 110.76(16) . .
C8 C7 C9 106.08(16) . .
C10 C7 C9 106.08(17) . .
C8 C7 C2 112.50(15) . .
C10 C7 C2 108.87(15) . .
C9 C7 C2 112.36(15) . .
C13 C12 C15 105.97(16) . .
C13 C12 C14 110.98(16) . .
C15 C12 C14 105.58(16) . .
C13 C12 C6 111.28(14) . .
C15 C12 C6 112.44(15) . .
C14 C12 C6 110.39(14) . .
C17 C16 Zn1 117.18(15) . .

loop_
_geom_bond_atom_site_label_1
_geom_bond_atom_site_label_2
_geom_bond_distance
_geom_bond_site_symmetry_2
Zn1 C16 1.9499(18) .
Zn1 O1 1.9747(11) 5_755
Zn1 O1 1.9852(11) .
Zn1 Zn1 2.9917(4) 5_755
O1 C1 1.3858(18) .
O1 Zn1 1.9746(11) 5_755
C1 C2 1.420(2) .
C1 C6 1.419(2) .
C2 C3 1.393(2) .
C2 C7 1.541(2) .
C3 C4 1.380(3) .
C4 C5 1.385(3) .
C4 C11 1.515(3) .
C5 C6 1.398(2) .
C6 C12 1.542(2) .
C7 C8 1.529(3) .
C7 C10 1.536(3) .
C7 C9 1.544(3) .
C12 C13 1.538(3) .
C12 C15 1.539(2) .
C12 C14 1.536(2) .
C16 C17 1.509(3) .

loop_
_geom_torsion_atom_site_label_1
_geom_torsion_atom_site_label_2
_geom_torsion_atom_site_label_3
_geom_torsion_atom_site_label_4
_geom_torsion
_geom_torsion_site_symmetry_1
_geom_torsion_site_symmetry_4
C16 Zn1 O1 C1 6.72(18) . .
O1 Zn1 O1 C1 -173.93(16) 5_755 .
Zn1 Zn1 O1 C1 -173.93(16) 5_755 .
C16 Zn1 O1 Zn1 -179.35(9) . 5_755
O1 Zn1 O1 Zn1 0.0 5_755 5_755
Zn1 O1 C1 C2 -86.44(16) 5_755 .
Zn1 O1 C1 C2 86.18(18) . .
Zn1 O1 C1 C6 92.08(16) 5_755 .
Zn1 O1 C1 C6 -95.31(17) . .
O1 C1 C2 C3 176.06(15) . .
C6 C1 C2 C3 -2.4(2) . .
O1 C1 C2 C7 -6.6(2) . .
C6 C1 C2 C7 174.89(15) . .
C1 C2 C3 C4 0.1(3) . .
C7 C2 C3 C4 -177.33(17) . .
C2 C3 C4 C5 1.6(3) . .
C2 C3 C4 C11 -178.1(2) . .
C3 C4 C5 C6 -1.2(3) . .
C11 C4 C5 C6 178.6(2) . .
C4 C5 C6 C1 -1.0(3) . .
C4 C5 C6 C12 177.65(17) . .
O1 C1 C6 C5 -175.64(14) . .
C2 C1 C6 C5 2.9(2) . .
O1 C1 C6 C12 5.7(2) . .
C2 C1 C6 C12 -175.75(15) . .
C3 C2 C7 C8 -125.38(18) . .
C1 C2 C7 C8 57.3(2) . .
C3 C2 C7 C10 111.46(18) . .
C1 C2 C7 C10 -65.9(2) . .
C3 C2 C7 C9 -5.7(3) . .
C1 C2 C7 C9 176.94(18) . .
C5 C6 C12 C13 120.88(18) . .
C1 C6 C12 C13 -60.5(2) . .
C5 C6 C12 C15 2.2(2) . .
C1 C6 C12 C15 -179.21(17) . .
C5 C6 C12 C14 -115.44(17) . .
C1 C6 C12 C14 63.2(2) . .
O1 Zn1 C16 C17 80.7(2) 5_755 .
O1 Zn1 C16 C17 -100.34(19) . .
Zn1 Zn1 C16 C17 -109.6(13) 5_755 .
